data_2212094
loop_
_publ_author_name
'Yang, Xiu-ying'
'Zhang, Pu-yong'
'Xu, Zhong-jie'

_publ_section_title
;4-(4-Nitrobenzylideneamino)-3-(1<i>H</i>-1,2,4-triazol-1-ylmethyl)-1<i>H</i>-1,2,4-triazole-5(4<i>H</i>)-thione
 monohydrate
;
_journal_issue 2
_journal_name_full 'Acta Crystallographica Section E'
_journal_page_first o511
_journal_page_last o512
_journal_paper_doi 10.1107/S1600536807000037
_journal_volume 63
_journal_year 2007
_chemical_formula_moiety 'C12 H10 N8 O2 S, H2 O'
_chemical_formula_sum 'C12 H12 N8 O3 S'
_chemical_formula_weight 348.37
_chemical_name_systematic
;
 ?
;
_space_group_IT_number 14
_symmetry_cell_setting monoclinic
_symmetry_space_group_name_Hall '-P 2ybc'
_symmetry_space_group_name_H-M 'P 1 21/c 1'
_atom_sites_solution_hydrogens geom
_atom_sites_solution_primary direct
_atom_sites_solution_secondary difmap
_audit_creation_method SHELXL-97
_cell_angle_alpha 90.00
_cell_angle_beta 93.56(3)
_cell_angle_gamma 90.00
_cell_formula_units_Z 4
_cell_length_a 8.1883(16)
_cell_length_b 24.938(5)
_cell_length_c 7.5896(15)
_cell_measurement_reflns_used 14545
_cell_measurement_temperature 293(2)
_cell_measurement_theta_max 27.48
_cell_measurement_theta_min 1.63
_cell_volume 1546.8(5)
_computing_cell_refinement RAPID-AUTO
_computing_data_collection 'RAPID-AUTO (Rigaku, 2001)'
_computing_data_reduction RAPID-AUTO
_computing_molecular_graphics 'SHELXTL (Bruker, 1999)'
_computing_publication_material SHELXL97
_computing_structure_refinement 'SHELXL97 (Sheldrick, 1997)'
_computing_structure_solution 'SHELXS97 (Sheldrick, 1997)'
_diffrn_ambient_temperature 293(2)
_diffrn_measured_fraction_theta_full 0.997
_diffrn_measured_fraction_theta_max 0.997
_diffrn_measurement_device_type 'Rigaku R-AXIS RAPID IP area-detector'
_diffrn_measurement_method '\w scans'
_diffrn_radiation_monochromator graphite
_diffrn_radiation_source 'Rotating Anode'
_diffrn_radiation_type MoK\a
_diffrn_radiation_wavelength 0.71073
_diffrn_reflns_av_R_equivalents 0.0413
_diffrn_reflns_av_sigmaI/netI 0.0440
_diffrn_reflns_limit_h_max 10
_diffrn_reflns_limit_h_min -10
_diffrn_reflns_limit_k_max 32
_diffrn_reflns_limit_k_min -32
_diffrn_reflns_limit_l_max 9
_diffrn_reflns_limit_l_min -9
_diffrn_reflns_number 14545
_diffrn_reflns_theta_full 27.48
_diffrn_reflns_theta_max 27.48
_diffrn_reflns_theta_min 1.63
_diffrn_standards_number 0
_exptl_absorpt_coefficient_mu 0.241
_exptl_absorpt_correction_T_max 0.9840
_exptl_absorpt_correction_T_min 0.8529
_exptl_absorpt_correction_type multi-scan
_exptl_absorpt_process_details '(ABSCOR; Higashi, 1995)'
_exptl_crystal_colour colourless
_exptl_crystal_density_diffrn 1.496
_exptl_crystal_density_method 'not measured'
_exptl_crystal_description Plate
_exptl_crystal_F_000 720
_exptl_crystal_size_max 0.68
_exptl_crystal_size_mid 0.68
_exptl_crystal_size_min 0.07
_refine_diff_density_max 0.200
_refine_diff_density_min -0.229
_refine_ls_extinction_method none
_refine_ls_goodness_of_fit_ref 1.036
_refine_ls_hydrogen_treatment mixed
_refine_ls_matrix_type full
_refine_ls_number_parameters 225
_refine_ls_number_reflns 3525
_refine_ls_number_restraints 0
_refine_ls_restrained_S_all 1.036
_refine_ls_R_factor_all 0.0701
_refine_ls_R_factor_gt 0.0435
_refine_ls_shift/su_max 0.001
_refine_ls_shift/su_mean <0.001
_refine_ls_structure_factor_coef Fsqd
_refine_ls_weighting_details 'calc w=1/[\s^2^(Fo^2^)+(0.0672P)^2^] where P=(Fo^2^+2Fc^2^)/3'
_refine_ls_weighting_scheme calc
_refine_ls_wR_factor_gt 0.1065
_refine_ls_wR_factor_ref 0.1248
_reflns_number_gt 2454
_reflns_number_total 3525
_reflns_threshold_expression I>2\s(I)
_cod_data_source_file ci2263.cif
_cod_data_source_block I
_cod_depositor_comments
;
The following automatic conversions were performed:
'_symmetry_cell_setting' value 'Monoclinic' changed to 'monoclinic'
according to '/home/saulius/struct/CIF-dictionaries/cif_core.dic'
dictionary named 'cif_core.dic' version 2.4.1 from 2010-06-29.

Automatic conversion script
Id: cif_fix_enum 1527 2010-12-29 10:47:43Z saulius 

The following automatic conversions were performed:

'_symmetry_cell_setting' value 'Monoclinic' changed to 'monoclinic'
according to /home/saulius/struct/CIF-dictionaries/cif_core.dic
dictionary named 'cif_core.dic' version 2.4.1 from 2010-06-29.

Automatic conversion script
Id: cif_fix_values 1715 2011-07-08 13:25:40Z adriana 
;
_cod_original_sg_symbol_H-M 'P 21/c'
_cod_database_code 2212094
_cod_database_fobs_code 2212094

loop_
_symmetry_equiv_pos_as_xyz
'x, y, z'
'-x, y+1/2, -z+1/2'
'-x, -y, -z'
'x, -y-1/2, z-1/2'

loop_
_atom_site_type_symbol
_atom_site_label
_atom_site_fract_x
_atom_site_fract_y
_atom_site_fract_z
_atom_site_U_iso_or_equiv
_atom_site_adp_type
_atom_site_calc_flag
_atom_site_refinement_flags
_atom_site_occupancy
S S1 0.50498(8) 0.57348(2) 0.48086(7) 0.05184(18) Uani d . 1
O O1 1.0814(4) 0.35604(11) 1.2682(4) 0.1302(11) Uani d . 1
O O2 1.0145(3) 0.40299(12) 1.4878(4) 0.1152(9) Uani d . 1
N N1 0.6462(2) 0.69082(6) 1.1192(2) 0.0430(4) Uani d . 1
N N2 0.6988(3) 0.73357(8) 1.0295(3) 0.0699(6) Uani d . 1
N N3 0.9021(3) 0.69839(8) 1.2036(2) 0.0559(5) Uani d . 1
N N4 0.3596(2) 0.68576(7) 0.7878(2) 0.0436(4) Uani d . 1
N N5 0.3697(2) 0.65906(6) 0.6313(2) 0.0422(4) Uani d . 1
H H5A 0.3201 0.6695 0.5342 0.051 Uiso calc R 1
N N6 0.51264(18) 0.61385(6) 0.82115(19) 0.0356(3) Uani d . 1
N N7 0.60291(19) 0.57820(6) 0.9267(2) 0.0392(4) Uani d . 1
N N8 1.0113(3) 0.39316(11) 1.3304(4) 0.0803(8) Uani d . 1
C C1 0.8518(4) 0.73615(11) 1.0843(3) 0.0706(8) Uani d . 1
H H1A 0.9220 0.7622 1.0443 0.085 Uiso calc R 1
C C2 0.7675(3) 0.67101(8) 1.2218(3) 0.0474(5) Uani d . 1
H H2A 0.7587 0.6417 1.2966 0.057 Uiso calc R 1
C C3 0.4801(2) 0.67234(9) 1.0890(3) 0.0452(5) Uani d . 1
H H3B 0.4052 0.7003 1.1211 0.054 Uiso calc R 1
H H3C 0.4626 0.6413 1.1624 0.054 Uiso calc R 1
C C4 0.4470(2) 0.65796(8) 0.9009(2) 0.0376(4) Uani d . 1
C C5 0.4635(2) 0.61532(7) 0.6431(2) 0.0359(4) Uani d . 1
C C6 0.6567(2) 0.53524(8) 0.8636(3) 0.0413(4) Uani d . 1
H H6A 0.6396 0.5272 0.7442 0.050 Uiso calc R 1
C C7 0.7474(2) 0.49836(8) 0.9851(3) 0.0399(4) Uani d . 1
C C8 0.8153(3) 0.45192(8) 0.9197(3) 0.0502(5) Uani d . 1
H H8A 0.8027 0.4442 0.7998 0.060 Uiso calc R 1
C C9 0.9019(3) 0.41706(9) 1.0333(4) 0.0571(6) Uani d . 1
H H9A 0.9488 0.3861 0.9908 0.069 Uiso calc R 1
C C10 0.9167(3) 0.42927(9) 1.2087(3) 0.0533(6) Uani d . 1
C C11 0.8487(3) 0.47425(10) 1.2777(3) 0.0560(6) Uani d . 1
H H11A 0.8593 0.4812 1.3983 0.067 Uiso calc R 1
C C12 0.7646(3) 0.50880(9) 1.1642(3) 0.0496(5) Uani d . 1
H H12A 0.7185 0.5397 1.2085 0.060 Uiso calc R 1
O O1W 0.2087(2) 0.71050(7) 0.3670(2) 0.0602(5) Uani d . 1
H H2WA 0.245(4) 0.7429(15) 0.339(5) 0.105(12) Uiso d . 1
H H1WA 0.107(5) 0.7072(13) 0.325(4) 0.099(11) Uiso d . 1

loop_
_atom_site_aniso_label
_atom_site_aniso_U_11
_atom_site_aniso_U_22
_atom_site_aniso_U_33
_atom_site_aniso_U_12
_atom_site_aniso_U_13
_atom_site_aniso_U_23
S1 0.0768(4) 0.0433(3) 0.0351(3) 0.0035(3) 0.0006(2) -0.0033(2)
O1 0.144(2) 0.0882(17) 0.156(3) 0.0619(17) -0.0104(19) 0.0415(17)
O2 0.1151(19) 0.128(2) 0.0976(18) 0.0230(16) -0.0294(15) 0.0543(16)
N1 0.0582(10) 0.0370(8) 0.0323(8) 0.0003(8) -0.0085(7) -0.0004(7)
N2 0.0873(16) 0.0593(13) 0.0598(13) -0.0186(11) -0.0218(11) 0.0202(10)
N3 0.0600(11) 0.0580(11) 0.0477(10) -0.0092(10) -0.0121(9) 0.0000(9)
N4 0.0474(10) 0.0412(9) 0.0412(9) 0.0057(7) -0.0058(7) -0.0013(7)
N5 0.0509(9) 0.0388(8) 0.0354(8) 0.0034(8) -0.0085(7) 0.0001(7)
N6 0.0389(8) 0.0348(8) 0.0328(8) 0.0025(7) -0.0019(6) 0.0011(6)
N7 0.0412(9) 0.0388(9) 0.0372(8) 0.0031(7) -0.0020(7) 0.0071(7)
N8 0.0632(14) 0.0731(16) 0.102(2) 0.0003(12) -0.0112(14) 0.0459(15)
C1 0.0870(19) 0.0697(17) 0.0526(14) -0.0288(15) -0.0163(13) 0.0144(13)
C2 0.0583(13) 0.0424(11) 0.0400(10) -0.0014(10) -0.0094(9) 0.0029(9)
C3 0.0483(11) 0.0494(12) 0.0375(10) 0.0071(9) 0.0006(9) -0.0045(9)
C4 0.0371(9) 0.0367(10) 0.0383(10) 0.0026(8) -0.0017(8) -0.0011(8)
C5 0.0394(10) 0.0348(9) 0.0329(9) -0.0056(8) -0.0015(7) 0.0040(8)
C6 0.0443(11) 0.0419(10) 0.0375(10) 0.0026(9) 0.0010(8) 0.0028(8)
C7 0.0363(9) 0.0384(10) 0.0451(11) 0.0003(8) 0.0020(8) 0.0073(8)
C8 0.0542(12) 0.0429(11) 0.0536(12) 0.0070(10) 0.0042(10) 0.0008(10)
C9 0.0510(13) 0.0416(12) 0.0791(17) 0.0096(10) 0.0061(12) 0.0094(11)
C10 0.0394(11) 0.0495(12) 0.0703(15) -0.0021(10) -0.0018(10) 0.0268(12)
C11 0.0554(13) 0.0653(15) 0.0468(12) -0.0015(11) -0.0011(10) 0.0164(11)
C12 0.0544(12) 0.0501(12) 0.0443(11) 0.0074(10) 0.0023(10) 0.0063(10)
O1W 0.0513(10) 0.0583(10) 0.0688(11) -0.0041(8) -0.0144(8) 0.0223(9)

loop_
_atom_type_symbol
_atom_type_description
_atom_type_scat_dispersion_real
_atom_type_scat_dispersion_imag
_atom_type_scat_source
C C 0.0033 0.0016 'International Tables Vol C Tables 4.2.6.8 and 6.1.1.4'
H H 0.0000 0.0000 'International Tables Vol C Tables 4.2.6.8 and 6.1.1.4'
N N 0.0061 0.0033 'International Tables Vol C Tables 4.2.6.8 and 6.1.1.4'
O O 0.0106 0.0060 'International Tables Vol C Tables 4.2.6.8 and 6.1.1.4'
S S 0.1246 0.1234 'International Tables Vol C Tables 4.2.6.8 and 6.1.1.4'

loop_
_geom_angle_atom_site_label_1
_geom_angle_atom_site_label_2
_geom_angle_atom_site_label_3
_geom_angle
C2 N1 N2 109.95(18)
C2 N1 C3 129.99(18)
N2 N1 C3 120.00(17)
C1 N2 N1 102.11(19)
C2 N3 C1 102.1(2)
C4 N4 N5 104.81(16)
C5 N5 N4 113.94(15)
C5 N5 H5A 123.0
N4 N5 H5A 123.0
N7 N6 C4 117.91(15)
N7 N6 C5 134.04(16)
C4 N6 C5 108.00(15)
C6 N7 N6 120.86(16)
O1 N8 O2 124.0(3)
O1 N8 C10 118.0(3)
O2 N8 C10 118.0(3)
N2 C1 N3 115.3(2)
N2 C1 H1A 122.3
N3 C1 H1A 122.3
N3 C2 N1 110.45(19)
N3 C2 H2A 124.8
N1 C2 H2A 124.8
N1 C3 C4 110.20(16)
N1 C3 H3B 109.6
C4 C3 H3B 109.6
N1 C3 H3C 109.6
C4 C3 H3C 109.6
H3B C3 H3C 108.1
N4 C4 N6 110.67(17)
N4 C4 C3 125.02(18)
N6 C4 C3 124.25(17)
N5 C5 N6 102.56(15)
N5 C5 S1 127.34(14)
N6 C5 S1 130.10(14)
N7 C6 C7 117.83(18)
N7 C6 H6A 121.1
C7 C6 H6A 121.1
C12 C7 C8 119.30(19)
C12 C7 C6 121.03(18)
C8 C7 C6 119.66(19)
C9 C8 C7 120.0(2)
C9 C8 H8A 120.0
C7 C8 H8A 120.0
C10 C9 C8 118.5(2)
C10 C9 H9A 120.7
C8 C9 H9A 120.7
C9 C10 C11 122.8(2)
C9 C10 N8 119.1(2)
C11 C10 N8 118.1(2)
C10 C11 C12 118.3(2)
C10 C11 H11A 120.9
C12 C11 H11A 120.9
C11 C12 C7 121.0(2)
C11 C12 H12A 119.5
C7 C12 H12A 119.5
H2WA O1W H1WA 109(3)

loop_
_geom_bond_atom_site_label_1
_geom_bond_atom_site_label_2
_geom_bond_distance
S1 C5 1.6647(19)
O1 N8 1.201(4)
O2 N8 1.218(4)
N1 C2 1.320(3)
N1 N2 1.350(2)
N1 C3 1.440(3)
N2 C1 1.297(3)
N3 C2 1.312(3)
N3 C1 1.353(3)
N4 C4 1.286(2)
N4 N5 1.369(2)
N5 C5 1.334(2)
N5 H5A 0.86
N6 N7 1.380(2)
N6 C4 1.380(2)
N6 C5 1.387(2)
N7 C6 1.264(2)
N8 C10 1.475(3)
C1 H1A 0.93
C2 H2A 0.93
C3 C4 1.481(3)
C3 H3B 0.97
C3 H3C 0.97
C6 C7 1.471(3)
C6 H6A 0.93
C7 C12 1.383(3)
C7 C8 1.389(3)
C8 C9 1.388(3)
C8 H8A 0.93
C9 C10 1.364(4)
C9 H9A 0.93
C10 C11 1.370(3)
C11 C12 1.373(3)
C11 H11A 0.93
C12 H12A 0.93
O1W H2WA 0.89(4)
O1W H1WA 0.88(4)

loop_
_geom_hbond_atom_site_label_D
_geom_hbond_atom_site_label_H
_geom_hbond_atom_site_label_A
_geom_hbond_site_symmetry_A
_geom_hbond_distance_DH
_geom_hbond_distance_HA
_geom_hbond_distance_DA
_geom_hbond_angle_DHA
O1W H2WA N4 4_575 0.89(4) 2.06(4) 2.945(3) 172(3)
O1W H1WA N3 1_454 0.88(4) 1.88(4) 2.747(3) 172(3)
N5 H5A O1W . 0.86 1.83 2.661(2) 162

loop_
_geom_torsion_atom_site_label_1
_geom_torsion_atom_site_label_2
_geom_torsion_atom_site_label_3
_geom_torsion_atom_site_label_4
_geom_torsion
C2 N1 N2 C1 0.7(3)
C3 N1 N2 C1 -177.0(2)
C4 N4 N5 C5 -0.8(2)
C4 N6 N7 C6 175.17(18)
C5 N6 N7 C6 -1.9(3)
N1 N2 C1 N3 -0.3(3)
C2 N3 C1 N2 -0.1(3)
C1 N3 C2 N1 0.6(2)
N2 N1 C2 N3 -0.8(2)
C3 N1 C2 N3 176.50(19)
C2 N1 C3 C4 -118.5(2)
N2 N1 C3 C4 58.7(2)
N5 N4 C4 N6 -0.3(2)
N5 N4 C4 C3 176.97(18)
N7 N6 C4 N4 -176.63(16)
C5 N6 C4 N4 1.2(2)
N7 N6 C4 C3 6.1(3)
C5 N6 C4 C3 -176.09(17)
N1 C3 C4 N4 -106.4(2)
N1 C3 C4 N6 70.5(2)
N4 N5 C5 N6 1.4(2)
N4 N5 C5 S1 -179.50(14)
N7 N6 C5 N5 175.77(18)
C4 N6 C5 N5 -1.52(19)
N7 N6 C5 S1 -3.2(3)
C4 N6 C5 S1 179.46(15)
N6 N7 C6 C7 -178.06(16)
N7 C6 C7 C12 3.8(3)
N7 C6 C7 C8 -176.96(19)
C12 C7 C8 C9 -1.2(3)
C6 C7 C8 C9 179.61(19)
C7 C8 C9 C10 0.7(3)
C8 C9 C10 C11 0.5(3)
C8 C9 C10 N8 -178.7(2)
O1 N8 C10 C9 5.0(4)
O2 N8 C10 C9 -175.5(3)
O1 N8 C10 C11 -174.3(3)
O2 N8 C10 C11 5.2(4)
C9 C10 C11 C12 -1.1(3)
N8 C10 C11 C12 178.1(2)
C10 C11 C12 C7 0.6(3)
C8 C7 C12 C11 0.6(3)
C6 C7 C12 C11 179.8(2)

loop_
_cod_related_entry_id
_cod_related_entry_database
_cod_related_entry_code
1 ChemSpider 21178011
